data_7221938
loop_
_publ_author_name
'Barve, Indrajeet J.'
'Dalvi, Prashant B.'
'Thikekar, Tushar Ulhas'
'Chanda, Kaushik'
'Liu, Yu-Li'
'Fang, Chiu-Ping'
'Liu, Chia-Chen'
'Sun, Chung-Ming'

_publ_section_title
;
 Design, synthesis and diversification of natural product-inspired
 hydantoin-fused tetrahydroazepino indoles
;
_journal_issue 89
_journal_name_full 'RSC Adv.'
_journal_page_first 73169
_journal_paper_doi 10.1039/C5RA12063B
_journal_volume 5
_journal_year 2015
_chemical_absolute_configuration rm
_chemical_formula_sum 'C17 H18 N2 O4'
_chemical_formula_weight 314.33
_chemical_name_systematic '(S)-5-ethyl 2-methyl 1, 2, 3, 6 -tetrahydroazepino[4,5-b]indole-2,5-dicarboxylate'
_space_group_crystal_system triclinic
_space_group_IT_number 1
_space_group_name_Hall 'P 1'
_space_group_name_H-M_alt 'P 1'
_symmetry_space_group_name_Hall 'P 1'
_symmetry_space_group_name_H-M 'P 1'
_atom_sites_solution_hydrogens geom
_audit_creation_method SHELXL-2013
_audit_update_record
;
2014-11-07 deposited with the CCDC.
2015-08-24 downloaded from the CCDC.
;
_cell_angle_alpha 94.238(5)
_cell_angle_beta 97.302(6)
_cell_angle_gamma 96.834(5)
_cell_formula_units_Z 2
_cell_length_a 7.9602(7)
_cell_length_b 8.6689(7)
_cell_length_c 11.7774(11)
_cell_measurement_reflns_used 6638
_cell_measurement_temperature 296(2)
_cell_measurement_theta_max 66.2850
_cell_measurement_theta_min 5.1610
_cell_volume 797.12(12)
_computing_cell_refinement 'SAINT V8.34A (Bruker AXS Inc., 2013)'
_computing_data_collection 'APEX2 (Bruker AXS, 2010)'
_computing_data_reduction 'SAINT V8.34A (Bruker AXS Inc., 2013)'
_computing_molecular_graphics 'SHELXTL (Sheldrick, 2008)'
_computing_publication_material SHELXTL
_computing_structure_refinement 'SHELXL-2013 (Sheldrick, 2013)'
_diffrn_ambient_temperature 296(2)
_diffrn_detector_area_resol_mean 8.3333
_diffrn_measured_fraction_theta_full 0.938
_diffrn_measured_fraction_theta_max 0.964
_diffrn_measurement_device_type 'Bruker APEX-II CCD'
_diffrn_measurement_method '\f and \w scans'
_diffrn_radiation_type CuK\a
_diffrn_radiation_wavelength 1.54178
_diffrn_reflns_av_R_equivalents 0.0458
_diffrn_reflns_av_unetI/netI 0.0531
_diffrn_reflns_laue_measured_fraction_full 0.938
_diffrn_reflns_laue_measured_fraction_max 0.964
_diffrn_reflns_limit_h_max 9
_diffrn_reflns_limit_h_min -9
_diffrn_reflns_limit_k_max 10
_diffrn_reflns_limit_k_min -10
_diffrn_reflns_limit_l_max 13
_diffrn_reflns_limit_l_min -13
_diffrn_reflns_number 8958
_diffrn_reflns_point_group_measured_fraction_full 0.938
_diffrn_reflns_point_group_measured_fraction_max 0.964
_diffrn_reflns_theta_full 67.679
_diffrn_reflns_theta_max 66.403
_diffrn_reflns_theta_min 5.160
_exptl_absorpt_coefficient_mu 0.778
_exptl_absorpt_correction_T_max 0.9492
_exptl_absorpt_correction_T_min 0.6197
_exptl_absorpt_correction_type multi-scan
_exptl_absorpt_process_details 'SADABS V2012/1 (Bruker AXS Inc.)'
_exptl_crystal_colour 'pale yellow'
_exptl_crystal_density_diffrn 1.310
_exptl_crystal_density_meas ?
_exptl_crystal_density_method 'not measured'
_exptl_crystal_description lump
_exptl_crystal_F_000 332
_exptl_crystal_recrystallization_method 'Re-crystallisation from solvent: '
_exptl_crystal_size_max 0.25
_exptl_crystal_size_mid 0.15
_exptl_crystal_size_min 0.12
_refine_diff_density_max 0.350
_refine_diff_density_min -0.345
_refine_diff_density_rms 0.070
_refine_ls_abs_structure_details
;
 Refined as an inversion twin.
;
_refine_ls_abs_structure_Flack 0.3(4)
_refine_ls_extinction_method none
_refine_ls_goodness_of_fit_ref 1.096
_refine_ls_hydrogen_treatment constr
_refine_ls_matrix_type full
_refine_ls_number_parameters 420
_refine_ls_number_reflns 4412
_refine_ls_number_restraints 3
_refine_ls_restrained_S_all 1.096
_refine_ls_R_factor_all 0.0779
_refine_ls_R_factor_gt 0.0744
_refine_ls_shift/su_max 0.000
_refine_ls_shift/su_mean 0.000
_refine_ls_structure_factor_coef Fsqd
_refine_ls_weighting_details 'w=1/[\s^2^(Fo^2^)+(0.1513P)^2^+0.0470P] where P=(Fo^2^+2Fc^2^)/3'
_refine_ls_weighting_scheme calc
_refine_ls_wR_factor_gt 0.1953
_refine_ls_wR_factor_ref 0.2031
_reflns_Friedel_coverage 1.000
_reflns_friedel_fraction_full 0.938
_reflns_friedel_fraction_max 0.964
_reflns_number_gt 4028
_reflns_number_total 4412
_reflns_threshold_expression 'I > 2\s(I)'
_cod_data_source_file c5ra12063b2.cif
_cod_data_source_block cu_140110_0m
_cod_depositor_comments
;
The following automatic conversions were performed:

'_exptl_crystal_density_meas' value 'not measured' was changed to '?'
- the value is perceived as not measured.

Automatic conversion script
Id: cif_fix_values 3271 2015-04-21 07:52:19Z andrius 
;
_cod_database_code 7221938
_shelx_space_group_comment
;
The symmetry employed for this shelxl refinement is uniquely defined
by the following loop, which should always be used as a source of
symmetry information in preference to the above space-group names.
They are only intended as comments.
;
_shelxl_version_number 2013-4

loop_
_space_group_symop_operation_xyz
'x, y, z'

loop_
_atom_site_label
_atom_site_type_symbol
_atom_site_fract_x
_atom_site_fract_y
_atom_site_fract_z
_atom_site_U_iso_or_equiv
_atom_site_adp_type
_atom_site_occupancy
_atom_site_site_symmetry_order
_atom_site_calc_flag
_atom_site_refinement_flags_posn
_atom_site_refinement_flags_adp
C1 C 0.9366(6) 0.0470(6) 0.2219(4) 0.0533(11) Uani 1 1 d . .
C2 C 0.9544(5) 0.1576(5) 0.3223(4) 0.0519(11) Uani 1 1 d . .
C3 C 1.0412(6) 0.3859(6) 0.4287(5) 0.0575(12) Uani 1 1 d . .
C4 C 1.1152(7) 0.5370(6) 0.4723(6) 0.0697(14) Uani 1 1 d . .
H4 H 1.1768 0.6013 0.4281 0.084 Uiso 1 1 calc R U
C5 C 1.0941(8) 0.5870(7) 0.5815(6) 0.0749(16) Uani 1 1 d . .
H5 H 1.1422 0.6868 0.6121 0.090 Uiso 1 1 calc R U
C6 C 1.0013(8) 0.4909(7) 0.6483(6) 0.0777(16) Uani 1 1 d . .
H6 H 0.9897 0.5276 0.7228 0.093 Uiso 1 1 calc R U
C7 C 0.9264(7) 0.3421(7) 0.6055(5) 0.0686(14) Uani 1 1 d . .
H7 H 0.8631 0.2799 0.6500 0.082 Uiso 1 1 calc R U
C8 C 0.9474(6) 0.2874(6) 0.4954(5) 0.0559(11) Uani 1 1 d . .
C9 C 0.8926(5) 0.1431(5) 0.4244(4) 0.0517(10) Uani 1 1 d . .
C10 C 0.7800(6) 0.0077(6) 0.4572(5) 0.0603(12) Uani 1 1 d . .
H10A H 0.6641 0.0113 0.4214 0.072 Uiso 1 1 calc R U
H10B H 0.7803 0.0190 0.5398 0.072 Uiso 1 1 calc R U
C11 C 0.8308(6) -0.1512(5) 0.4239(4) 0.0543(10) Uani 1 1 d . .
H11 H 0.9478 -0.1553 0.4601 0.065 Uiso 1 1 calc R U
C12 C 0.8700(8) -0.1065(7) 0.2192(5) 0.0658(13) Uani 1 1 d . .
H12 H 0.8568 -0.1618 0.1472 0.079 Uiso 1 1 calc R U
C13 C 0.9839(6) 0.1002(7) 0.1143(5) 0.0594(12) Uani 1 1 d . .
C14 C 0.9885(10) 0.0387(10) -0.0830(6) 0.089(2) Uani 1 1 d . .
H14A H 0.9457 0.1364 -0.0983 0.107 Uiso 1 1 calc R U
H14B H 1.1117 0.0544 -0.0806 0.107 Uiso 1 1 calc R U
C15 C 0.917(2) -0.076(2) -0.1698(9) 0.188(7) Uani 1 1 d . .
H15A H 0.7966 -0.0722 -0.1855 0.282 Uiso 1 1 calc R U
H15B H 0.9376 -0.1762 -0.1461 0.282 Uiso 1 1 calc R U
H15C H 0.9686 -0.0578 -0.2380 0.282 Uiso 1 1 calc R U
C16 C 0.7110(6) -0.2763(6) 0.4689(5) 0.0591(11) Uani 1 1 d . .
C17 C 0.5895(9) -0.3633(10) 0.6267(6) 0.089(2) Uani 1 1 d . .
H17A H 0.6219 -0.4656 0.6135 0.134 Uiso 1 1 calc R U
H17B H 0.4746 -0.3621 0.5905 0.134 Uiso 1 1 calc R U
H17C H 0.5960 -0.3365 0.7078 0.134 Uiso 1 1 calc R U
C18 C 0.3906(5) 0.0959(6) 0.3257(4) 0.0513(10) Uani 1 1 d . .
C19 C 0.3740(5) -0.0128(5) 0.2238(4) 0.0497(10) Uani 1 1 d . .
C20 C 0.3222(6) -0.2482(6) 0.1220(5) 0.0582(12) Uani 1 1 d . .
C21 C 0.2757(9) -0.4050(7) 0.0830(6) 0.0758(16) Uani 1 1 d . .
H21 H 0.2398 -0.4772 0.1323 0.091 Uiso 1 1 calc R U
C22 C 0.2842(9) -0.4498(7) -0.0287(6) 0.0791(17) Uani 1 1 d . .
H22 H 0.2538 -0.5543 -0.0555 0.095 Uiso 1 1 calc R U
C23 C 0.3369(9) -0.3437(8) -0.1044(6) 0.0784(16) Uani 1 1 d . .
H23 H 0.3429 -0.3783 -0.1803 0.094 Uiso 1 1 calc R U
C24 C 0.3807(8) -0.1863(7) -0.0670(5) 0.0701(14) Uani 1 1 d . .
H24 H 0.4155 -0.1152 -0.1174 0.084 Uiso 1 1 calc R U
C25 C 0.3717(6) -0.1366(6) 0.0474(5) 0.0567(11) Uani 1 1 d . .
C26 C 0.4010(6) 0.0120(6) 0.1139(4) 0.0530(10) Uani 1 1 d . .
C27 C 0.4544(7) 0.1650(5) 0.0692(4) 0.0581(11) Uani 1 1 d . .
H27A H 0.3557 0.2203 0.0558 0.070 Uiso 1 1 calc R U
H27B H 0.4958 0.1458 -0.0039 0.070 Uiso 1 1 calc R U
C28 C 0.5933(6) 0.2672(5) 0.1516(4) 0.0510(10) Uani 1 1 d . .
H28 H 0.6827 0.2028 0.1748 0.061 Uiso 1 1 calc R U
C29 C 0.4603(6) 0.2493(6) 0.3314(4) 0.0534(11) Uani 1 1 d . .
H29 H 0.4544 0.3079 0.3998 0.064 Uiso 1 1 calc R U
C30 C 0.3333(6) 0.0406(6) 0.4310(4) 0.0550(11) Uani 1 1 d . .
C31 C 0.3119(9) 0.1058(9) 0.6268(6) 0.0795(17) Uani 1 1 d . .
H31A H 0.3619 0.0130 0.6466 0.095 Uiso 1 1 calc R U
H31B H 0.1886 0.0822 0.6205 0.095 Uiso 1 1 calc R U
C32 C 0.3732(15) 0.2341(12) 0.7165(7) 0.113(3) Uani 1 1 d . .
H32A H 0.3262 0.3265 0.6952 0.169 Uiso 1 1 calc R U
H32B H 0.4956 0.2535 0.7249 0.169 Uiso 1 1 calc R U
H32C H 0.3379 0.2062 0.7880 0.169 Uiso 1 1 calc R U
C33 C 0.6764(6) 0.4066(6) 0.0969(5) 0.0578(11) Uani 1 1 d . .
C34 C 0.7849(11) 0.4945(10) -0.0648(7) 0.103(3) Uani 1 1 d . .
H34A H 0.8954 0.5300 -0.0221 0.155 Uiso 1 1 calc R U
H34B H 0.7179 0.5795 -0.0680 0.155 Uiso 1 1 calc R U
H34C H 0.7978 0.4563 -0.1414 0.155 Uiso 1 1 calc R U
N1 N 1.0432(5) 0.3065(5) 0.3262(4) 0.0595(10) Uani 1 1 d . .
H1 H 1.0923 0.3428 0.2710 0.071 Uiso 1 1 calc R U
N2 N 0.8211(8) -0.1894(6) 0.3019(5) 0.0809(16) Uani 1 1 d . .
H2 H 0.7752 -0.2831 0.2786 0.097 Uiso 1 1 calc R U
N3 N 0.3244(6) -0.1719(5) 0.2276(4) 0.0611(10) Uani 1 1 d . .
H3 H 0.2991 -0.2154 0.2876 0.073 Uiso 1 1 calc R U
N4 N 0.5358(6) 0.3281(5) 0.2533(4) 0.0611(10) Uani 1 1 d . .
H4A H 0.5512 0.4280 0.2665 0.073 Uiso 1 1 calc R U
O1 O 1.0497(6) 0.2321(5) 0.1034(4) 0.0740(11) Uani 1 1 d . .
O2 O 0.9460(6) -0.0069(6) 0.0246(4) 0.0783(12) Uani 1 1 d . .
O3 O 0.6291(7) -0.3859(5) 0.4091(4) 0.0895(15) Uani 1 1 d . .
O4 O 0.7043(5) -0.2506(5) 0.5786(3) 0.0698(10) Uani 1 1 d . .
O5 O 0.2721(6) -0.0915(5) 0.4421(4) 0.0749(11) Uani 1 1 d . .
O6 O 0.3589(5) 0.1509(5) 0.5199(4) 0.0702(10) Uani 1 1 d . .
O7 O 0.7214(7) 0.5322(5) 0.1477(4) 0.0871(14) Uani 1 1 d . .
O8 O 0.6999(5) 0.3702(5) -0.0088(4) 0.0731(11) Uani 1 1 d . .

loop_
_atom_site_aniso_label
_atom_site_aniso_U_11
_atom_site_aniso_U_22
_atom_site_aniso_U_33
_atom_site_aniso_U_23
_atom_site_aniso_U_13
_atom_site_aniso_U_12
C1 0.051(2) 0.051(3) 0.055(3) 0.009(2) 0.0063(19) -0.0060(18)
C2 0.048(2) 0.037(2) 0.070(3) 0.009(2) 0.0083(19) -0.0003(17)
C3 0.055(2) 0.043(2) 0.072(3) 0.005(2) 0.008(2) -0.0022(18)
C4 0.070(3) 0.044(3) 0.091(4) 0.008(3) 0.009(3) -0.006(2)
C5 0.076(3) 0.053(3) 0.090(4) -0.004(3) 0.005(3) 0.001(2)
C6 0.083(4) 0.060(3) 0.085(5) -0.011(3) 0.013(3) -0.002(3)
C7 0.073(3) 0.058(3) 0.073(4) 0.000(2) 0.019(3) -0.004(2)
C8 0.051(2) 0.049(2) 0.067(3) 0.006(2) 0.012(2) 0.0006(19)
C9 0.050(2) 0.042(2) 0.063(3) 0.0089(19) 0.0099(18) 0.0011(17)
C10 0.053(2) 0.053(3) 0.075(3) 0.010(2) 0.020(2) -0.0030(19)
C11 0.055(2) 0.043(2) 0.063(3) 0.0065(19) 0.0118(19) -0.0067(18)
C12 0.077(3) 0.059(3) 0.056(3) -0.004(2) 0.015(2) -0.014(2)
C13 0.054(2) 0.064(3) 0.059(3) 0.010(2) 0.010(2) -0.001(2)
C14 0.100(5) 0.107(5) 0.055(4) 0.010(3) 0.015(3) -0.012(4)
C15 0.225(15) 0.233(17) 0.073(6) 0.006(8) 0.014(7) -0.097(12)
C16 0.061(2) 0.051(2) 0.062(3) 0.005(2) 0.012(2) -0.011(2)
C17 0.092(4) 0.099(5) 0.074(4) 0.021(4) 0.028(3) -0.027(4)
C18 0.047(2) 0.048(2) 0.058(3) 0.010(2) 0.0085(18) -0.0009(18)
C19 0.048(2) 0.043(2) 0.055(3) 0.0050(19) 0.0044(18) -0.0053(17)
C20 0.062(3) 0.044(2) 0.067(3) 0.007(2) 0.010(2) -0.0015(19)
C21 0.087(4) 0.046(3) 0.091(5) 0.008(3) 0.011(3) -0.007(2)
C22 0.091(4) 0.047(3) 0.094(5) -0.006(3) 0.010(3) -0.002(3)
C23 0.087(4) 0.070(4) 0.072(4) -0.013(3) 0.014(3) -0.005(3)
C24 0.076(3) 0.062(3) 0.068(4) 0.000(2) 0.015(3) -0.007(3)
C25 0.052(2) 0.046(2) 0.068(3) 0.004(2) 0.007(2) -0.0082(18)
C26 0.056(2) 0.045(2) 0.055(3) 0.0071(19) 0.0039(19) -0.0037(18)
C27 0.063(2) 0.050(2) 0.057(3) 0.0071(19) 0.006(2) -0.0115(19)
C28 0.051(2) 0.045(2) 0.055(3) 0.0079(18) 0.0060(17) -0.0037(17)
C29 0.055(2) 0.047(2) 0.057(3) 0.004(2) 0.0098(19) -0.0029(18)
C30 0.053(2) 0.051(2) 0.059(3) 0.006(2) 0.0099(19) -0.0034(19)
C31 0.093(4) 0.084(4) 0.060(4) 0.011(3) 0.024(3) -0.008(3)
C32 0.158(8) 0.106(6) 0.065(5) -0.002(4) 0.019(5) -0.015(5)
C33 0.057(2) 0.054(3) 0.058(3) 0.007(2) 0.0085(19) -0.0135(19)
C34 0.114(5) 0.104(6) 0.087(5) 0.031(4) 0.035(4) -0.041(4)
N1 0.062(2) 0.045(2) 0.070(3) 0.0118(19) 0.0153(18) -0.0087(17)
N2 0.117(4) 0.046(2) 0.073(3) -0.003(2) 0.029(3) -0.030(2)
N3 0.068(2) 0.043(2) 0.070(3) 0.0121(18) 0.0114(19) -0.0080(17)
N4 0.076(2) 0.044(2) 0.059(3) 0.0031(17) 0.0147(19) -0.0115(18)
O1 0.086(3) 0.064(2) 0.072(3) 0.0184(19) 0.0241(19) -0.0116(19)
O2 0.093(3) 0.080(3) 0.056(2) 0.0032(19) 0.0201(19) -0.021(2)
O3 0.115(3) 0.067(3) 0.074(3) -0.002(2) 0.025(2) -0.042(2)
O4 0.076(2) 0.065(2) 0.063(2) 0.0115(17) 0.0144(17) -0.0208(17)
O5 0.091(3) 0.057(2) 0.076(3) 0.0120(19) 0.027(2) -0.0139(19)
O6 0.084(2) 0.064(2) 0.062(2) 0.0080(18) 0.0218(18) -0.0082(18)
O7 0.117(4) 0.057(2) 0.081(3) 0.000(2) 0.030(3) -0.032(2)
O8 0.080(2) 0.069(2) 0.069(3) 0.0114(18) 0.0270(18) -0.0172(19)

loop_
_atom_type_symbol
_atom_type_description
_atom_type_scat_dispersion_real
_atom_type_scat_dispersion_imag
_atom_type_scat_source
C C 0.0181 0.0091 'International Tables Vol C Tables 4.2.6.8 and 6.1.1.4'
H H 0.0000 0.0000 'International Tables Vol C Tables 4.2.6.8 and 6.1.1.4'
N N 0.0311 0.0180 'International Tables Vol C Tables 4.2.6.8 and 6.1.1.4'
O O 0.0492 0.0322 'International Tables Vol C Tables 4.2.6.8 and 6.1.1.4'

loop_
_geom_angle_atom_site_label_1
_geom_angle_atom_site_label_2
_geom_angle_atom_site_label_3
_geom_angle
C12 C1 C2 123.9(5)
C12 C1 C13 116.6(5)
C2 C1 C13 119.4(4)
C9 C2 N1 108.1(4)
C9 C2 C1 130.0(4)
N1 C2 C1 122.0(4)
N1 C3 C4 130.8(5)
N1 C3 C8 107.9(4)
C4 C3 C8 121.3(5)
C5 C4 C3 118.0(6)
C5 C4 H4 121.0
C3 C4 H4 121.0
C4 C5 C6 121.2(6)
C4 C5 H5 119.4
C6 C5 H5 119.4
C7 C6 C5 121.1(6)
C7 C6 H6 119.4
C5 C6 H6 119.4
C8 C7 C6 119.0(6)
C8 C7 H7 120.5
C6 C7 H7 120.5
C7 C8 C3 119.3(5)
C7 C8 C9 134.6(5)
C3 C8 C9 106.1(5)
C2 C9 C8 107.6(4)
C2 C9 C10 127.4(5)
C8 C9 C10 124.8(5)
C9 C10 C11 114.8(4)
C9 C10 H10A 108.6
C11 C10 H10A 108.6
C9 C10 H10B 108.6
C11 C10 H10B 108.6
H10A C10 H10B 107.5
N2 C11 C10 114.5(4)
N2 C11 C16 107.1(4)
C10 C11 C16 108.7(4)
N2 C11 H11 108.8
C10 C11 H11 108.8
C16 C11 H11 108.8
N2 C12 C1 130.8(5)
N2 C12 H12 114.6
C1 C12 H12 114.6
O1 C13 O2 121.0(5)
O1 C13 C1 124.5(5)
O2 C13 C1 114.5(5)
C15 C14 O2 109.8(8)
C15 C14 H14A 109.7
O2 C14 H14A 109.7
C15 C14 H14B 109.7
O2 C14 H14B 109.7
H14A C14 H14B 108.2
C14 C15 H15A 109.5
C14 C15 H15B 109.5
H15A C15 H15B 109.5
C14 C15 H15C 109.5
H15A C15 H15C 109.5
H15B C15 H15C 109.5
O3 C16 O4 123.5(5)
O3 C16 C11 123.8(5)
O4 C16 C11 112.7(4)
O4 C17 H17A 109.5
O4 C17 H17B 109.5
H17A C17 H17B 109.5
O4 C17 H17C 109.5
H17A C17 H17C 109.5
H17B C17 H17C 109.5
C29 C18 C19 124.0(5)
C29 C18 C30 116.8(5)
C19 C18 C30 119.2(4)
C26 C19 N3 108.1(4)
C26 C19 C18 130.6(4)
N3 C19 C18 121.3(4)
N3 C20 C21 130.7(5)
N3 C20 C25 107.8(4)
C21 C20 C25 121.4(6)
C22 C21 C20 118.4(6)
C22 C21 H21 120.8
C20 C21 H21 120.8
C21 C22 C23 121.9(6)
C21 C22 H22 119.1
C23 C22 H22 119.1
C24 C23 C22 120.3(6)
C24 C23 H23 119.9
C22 C23 H23 119.9
C23 C24 C25 119.1(6)
C23 C24 H24 120.5
C25 C24 H24 120.5
C24 C25 C20 118.9(5)
C24 C25 C26 134.5(5)
C20 C25 C26 106.6(5)
C19 C26 C25 107.7(4)
C19 C26 C27 127.0(5)
C25 C26 C27 125.2(5)
C26 C27 C28 112.6(4)
C26 C27 H27A 109.1
C28 C27 H27A 109.1
C26 C27 H27B 109.1
C28 C27 H27B 109.1
H27A C27 H27B 107.8
N4 C28 C27 113.8(4)
N4 C28 C33 106.9(4)
C27 C28 C33 113.0(4)
N4 C28 H28 107.6
C27 C28 H28 107.6
C33 C28 H28 107.6
N4 C29 C18 130.1(5)
N4 C29 H29 115.0
C18 C29 H29 115.0
O5 C30 O6 120.8(5)
O5 C30 C18 125.7(5)
O6 C30 C18 113.6(4)
O6 C31 C32 109.1(6)
O6 C31 H31A 109.9
C32 C31 H31A 109.9
O6 C31 H31B 109.9
C32 C31 H31B 109.9
H31A C31 H31B 108.3
C31 C32 H32A 109.5
C31 C32 H32B 109.5
H32A C32 H32B 109.5
C31 C32 H32C 109.5
H32A C32 H32C 109.5
H32B C32 H32C 109.5
O7 C33 O8 124.2(5)
O7 C33 C28 123.4(5)
O8 C33 C28 112.3(4)
O8 C34 H34A 109.5
O8 C34 H34B 109.5
H34A C34 H34B 109.5
O8 C34 H34C 109.5
H34A C34 H34C 109.5
H34B C34 H34C 109.5
C3 N1 C2 110.4(4)
C3 N1 H1 124.8
C2 N1 H1 124.8
C12 N2 C11 131.7(5)
C12 N2 H2 114.1
C11 N2 H2 114.1
C20 N3 C19 109.8(4)
C20 N3 H3 125.1
C19 N3 H3 125.1
C29 N4 C28 128.3(4)
C29 N4 H4A 115.9
C28 N4 H4A 115.9
C13 O2 C14 117.0(5)
C16 O4 C17 115.6(5)
C30 O6 C31 117.3(5)
C33 O8 C34 115.6(5)

loop_
_geom_bond_atom_site_label_1
_geom_bond_atom_site_label_2
_geom_bond_distance
C1 C12 1.369(8)
C1 C2 1.448(7)
C1 C13 1.457(7)
C2 C9 1.365(7)
C2 N1 1.391(6)
C3 N1 1.347(7)
C3 C4 1.403(8)
C3 C8 1.415(7)
C4 C5 1.364(9)
C4 H4 0.9300
C5 C6 1.399(10)
C5 H5 0.9300
C6 C7 1.385(8)
C6 H6 0.9300
C7 C8 1.385(8)
C7 H7 0.9300
C8 C9 1.441(7)
C9 C10 1.495(6)
C10 C11 1.519(6)
C10 H10A 0.9700
C10 H10B 0.9700
C11 N2 1.441(7)
C11 C16 1.527(6)
C11 H11 0.9800
C12 N2 1.322(8)
C12 H12 0.9300
C13 O1 1.223(7)
C13 O2 1.332(8)
C14 C15 1.385(14)
C14 O2 1.425(8)
C14 H14A 0.9700
C14 H14B 0.9700
C15 H15A 0.9600
C15 H15B 0.9600
C15 H15C 0.9600
C16 O3 1.209(7)
C16 O4 1.304(7)
C17 O4 1.453(7)
C17 H17A 0.9600
C17 H17B 0.9600
C17 H17C 0.9600
C18 C29 1.372(7)
C18 C19 1.452(7)
C18 C30 1.468(7)
C19 C26 1.367(7)
C19 N3 1.395(6)
C20 N3 1.361(8)
C20 C21 1.393(8)
C20 C25 1.409(7)
C21 C22 1.356(10)
C21 H21 0.9300
C22 C23 1.393(10)
C22 H22 0.9300
C23 C24 1.392(9)
C23 H23 0.9300
C24 C25 1.396(8)
C24 H24 0.9300
C25 C26 1.436(7)
C26 C27 1.497(6)
C27 C28 1.523(6)
C27 H27A 0.9700
C27 H27B 0.9700
C28 N4 1.424(7)
C28 C33 1.532(6)
C28 H28 0.9800
C29 N4 1.344(6)
C29 H29 0.9300
C30 O5 1.213(6)
C30 O6 1.342(7)
C31 O6 1.427(7)
C31 C32 1.469(11)
C31 H31A 0.9700
C31 H31B 0.9700
C32 H32A 0.9600
C32 H32B 0.9600
C32 H32C 0.9600
C33 O7 1.195(7)
C33 O8 1.303(7)
C34 O8 1.449(7)
C34 H34A 0.9600
C34 H34B 0.9600
C34 H34C 0.9600
N1 H1 0.8600
N2 H2 0.8600
N3 H3 0.8600
N4 H4A 0.8600
